data_4319472
loop_
_publ_author_name
'Daniel L. Reger'
'Christine A. Little'
'Arnold L. Rheingold'
'Matthew Lam'
'Louise M. Liable-Sands'
'Brian Rhagitan'
'Tom Concolino'
'Amitabh Mohan'
'Gary J. Long'
'Val\'erie Briois'
'Fernande Grandjean'

_publ_section_title
;
 A Synthetic, Structural, Magnetic, and Spectral Study of Several
 {Fe[tris(pyrazolyl)methane]2}(BF4)2Complexes: Observation of an Unusual
 Spin-State Crossover
;
_journal_name_full 'Inorganic Chemistry'
_journal_page_first 1508
_journal_page_last 1520
_journal_paper_doi 10.1021/ic001102t
_journal_volume 40
_journal_year 2001
_chemical_formula_sum 'C20 H20 B2 F8 Fe N12'
_chemical_formula_weight 657.95
_chemical_name_systematic
;

 ?

;
_space_group_IT_number 14
_symmetry_cell_setting monoclinic
_symmetry_space_group_name_Hall '-P 2yn'
_symmetry_space_group_name_H-M 'P 1 21/n 1'
_atom_sites_solution_hydrogens geom
_atom_sites_solution_primary direct
_atom_sites_solution_secondary difmap
_audit_creation_method SHELXL-97
_cell_angle_alpha 90.00
_cell_angle_beta 100.7733(12)
_cell_angle_gamma 90.00
_cell_formula_units_Z 2
_cell_length_a 10.1891(2)
_cell_length_b 7.6223(2)
_cell_length_c 17.2411(4)
_cell_measurement_temperature 173(2)
_cell_volume 1315.42(5)
_computing_cell_refinement 'Bruker SMART'
_computing_data_collection 'Bruker SMART'
_computing_data_reduction 'Bruker SHELXTL'
_computing_molecular_graphics 'Bruker SHELXTL'
_computing_publication_material 'Bruker SHELXTL'
_computing_structure_refinement 'SHELXL-97 (Sheldrick, 1997)'
_computing_structure_solution 'SHELXS-97 (Sheldrick, 1990)'
_diffrn_ambient_temperature 173(2)
_diffrn_measured_fraction_theta_full 0.867
_diffrn_measured_fraction_theta_max 0.867
_diffrn_measurement_device_type 'CCD area detector'
_diffrn_measurement_method 'phi and omega scans'
_diffrn_radiation_monochromator graphite
_diffrn_radiation_source 'fine-focus sealed tube'
_diffrn_radiation_type MoK\a
_diffrn_radiation_wavelength 0.71073
_diffrn_reflns_av_R_equivalents 0.0291
_diffrn_reflns_av_sigmaI/netI 0.0295
_diffrn_reflns_limit_h_max 10
_diffrn_reflns_limit_h_min -12
_diffrn_reflns_limit_k_max 9
_diffrn_reflns_limit_k_min -9
_diffrn_reflns_limit_l_max 15
_diffrn_reflns_limit_l_min -20
_diffrn_reflns_number 4723
_diffrn_reflns_theta_full 25.00
_diffrn_reflns_theta_max 25.00
_diffrn_reflns_theta_min 2.16
_exptl_absorpt_coefficient_mu 0.668
_exptl_absorpt_correction_type none
_exptl_crystal_colour red
_exptl_crystal_density_diffrn 1.661
_exptl_crystal_density_method 'not measured'
_exptl_crystal_description block
_exptl_crystal_F_000 664
_exptl_crystal_size_max 0.40
_exptl_crystal_size_mid 0.25
_exptl_crystal_size_min 0.15
_refine_diff_density_max 1.003
_refine_diff_density_min -0.886
_refine_diff_density_rms 0.101
_refine_ls_extinction_method none
_refine_ls_goodness_of_fit_ref 1.924
_refine_ls_hydrogen_treatment mixed
_refine_ls_matrix_type full
_refine_ls_number_parameters 196
_refine_ls_number_reflns 2007
_refine_ls_number_restraints 0
_refine_ls_restrained_S_all 1.924
_refine_ls_R_factor_all 0.0661
_refine_ls_R_factor_gt 0.0600
_refine_ls_shift/su_max 0.217
_refine_ls_shift/su_mean 0.042
_refine_ls_structure_factor_coef Fsqd
_refine_ls_weighting_details 'calc w=1/[\s^2^(Fo^2^)+(0.1000P)^2^+0.0000P] where P=(Fo^2^+2Fc^2^)/3'
_refine_ls_weighting_scheme calc
_refine_ls_wR_factor_gt 0.2051
_refine_ls_wR_factor_ref 0.2154
_reflns_number_gt 1848
_reflns_number_total 2007
_reflns_threshold_expression >2sigma(I)
_cod_data_source_file ic001102t_1.cif
_cod_data_source_block dlr41
_cod_depositor_comments
;
The following automatic conversions were performed:

'_symmetry_cell_setting' value 'Monoclinic' changed to 'monoclinic'
according to the built-in table from CIF Core dictionary named
'cif_core.dic' version 2.4.1 from 2010-06-29.

Automatic conversion script
Id: cif_fix_values 1646 2011-03-28 12:23:43Z adriana 
;
_cod_original_cell_volume 1315.41(7)
_cod_database_code 4319472

loop_
_symmetry_equiv_pos_as_xyz
'x, y, z'
'-x+1/2, y+1/2, -z+1/2'
'-x, -y, -z'
'x-1/2, -y-1/2, z-1/2'

loop_
_atom_site_label
_atom_site_type_symbol
_atom_site_fract_x
_atom_site_fract_y
_atom_site_fract_z
_atom_site_U_iso_or_equiv
_atom_site_adp_type
_atom_site_occupancy
_atom_site_symmetry_multiplicity
_atom_site_calc_flag
_atom_site_refinement_flags
_atom_site_disorder_assembly
_atom_site_disorder_group
Fe1 Fe 1.0000 2.0000 0.5000 0.0183(4) Uani 1 2 d S . .
N1 N 0.9835(3) 2.1553(4) 0.4076(2) 0.0222(8) Uani 1 1 d . . .
N2 N 1.0976(3) 2.2051(4) 0.3830(2) 0.0238(8) Uani 1 1 d . . .
N11 N 1.1345(3) 1.8651(4) 0.4557(2) 0.0237(8) Uani 1 1 d . . .
N12 N 1.2274(3) 1.9549(4) 0.4249(2) 0.0239(8) Uani 1 1 d . . .
N21 N 1.1464(3) 2.1544(4) 0.5509(2) 0.0215(8) Uani 1 1 d . . .
N22 N 1.2397(3) 2.2049(4) 0.5074(2) 0.0225(8) Uani 1 1 d . . .
C1 C 1.0691(4) 2.3182(5) 0.3198(3) 0.0300(10) Uani 1 1 d . . .
H1A H 1.1315 2.3702 0.2922 0.036 Uiso 1 1 calc R . .
C2 C 0.9353(4) 2.3409(5) 0.3047(3) 0.0318(10) Uani 1 1 d . . .
H2A H 0.8860 2.4141 0.2651 0.038 Uiso 1 1 calc R . .
C3 C 0.8829(4) 2.2361(5) 0.3585(3) 0.0297(10) Uani 1 1 d . . .
H3A H 0.7907 2.2239 0.3601 0.036 Uiso 1 1 calc R . .
C11 C 1.3133(4) 1.8479(5) 0.3973(3) 0.0290(10) Uani 1 1 d . . .
H11A H 1.3852 1.8822 0.3726 0.035 Uiso 1 1 calc R . .
C12 C 1.2765(4) 1.6798(5) 0.4117(3) 0.0320(10) Uani 1 1 d . . .
H12A H 1.3187 1.5743 0.4002 0.038 Uiso 1 1 calc R . .
C13 C 1.1635(4) 1.6958(5) 0.4470(3) 0.0285(10) Uani 1 1 d . . .
H13A H 1.1147 1.6000 0.4625 0.034 Uiso 1 1 calc R . .
C21 C 1.3307(4) 2.3151(5) 0.5486(3) 0.0256(9) Uani 1 1 d . . .
H21A H 1.4041 2.3676 0.5306 0.031 Uiso 1 1 calc R . .
C22 C 1.2967(4) 2.3368(5) 0.6215(3) 0.0303(10) Uani 1 1 d . . .
H22A H 1.3415 2.4065 0.6640 0.036 Uiso 1 1 calc R . .
C23 C 1.1817(4) 2.2342(5) 0.6199(3) 0.0249(9) Uani 1 1 d . . .
H23A H 1.1354 2.2234 0.6626 0.030 Uiso 1 1 calc R . .
C30 C 1.2220(4) 2.1462(5) 0.4261(2) 0.0258(10) Uani 1 1 d . . .
H30A H 1.2957 2.1946 0.4014 0.031 Uiso 1 1 calc R . .
F1 F 0.5689(4) 1.1088(5) 0.3524(3) 0.1054(18) Uani 1 1 d . . .
F2 F 0.5552(5) 1.3321(7) 0.2729(3) 0.117(2) Uani 1 1 d . . .
F3 F 0.3700(3) 1.1742(4) 0.28631(19) 0.0608(10) Uani 1 1 d . . .
F4 F 0.4708(3) 1.3517(3) 0.38414(16) 0.0431(8) Uani 1 1 d . . .
B1 B 0.4887(6) 1.2502(7) 0.3212(4) 0.0495(18) Uani 1 1 d . . .

loop_
_atom_site_aniso_label
_atom_site_aniso_U_11
_atom_site_aniso_U_22
_atom_site_aniso_U_33
_atom_site_aniso_U_23
_atom_site_aniso_U_13
_atom_site_aniso_U_12
Fe1 0.0193(5) 0.0139(5) 0.0232(6) 0.0000(3) 0.0077(4) -0.0016(2)
N1 0.0214(15) 0.0185(16) 0.028(2) -0.0004(13) 0.0082(15) -0.0026(12)
N2 0.0311(18) 0.0197(15) 0.0231(19) 0.0037(14) 0.0115(16) -0.0031(13)
N11 0.0236(15) 0.0175(16) 0.032(2) 0.0009(14) 0.0091(16) -0.0013(13)
N12 0.0241(16) 0.0181(15) 0.032(2) 0.0010(16) 0.0119(16) 0.0002(14)
N21 0.0233(16) 0.0192(15) 0.0233(19) -0.0010(13) 0.0078(15) -0.0016(12)
N22 0.0227(16) 0.0170(15) 0.029(2) 0.0001(13) 0.0082(16) -0.0059(13)
C1 0.047(2) 0.0209(18) 0.025(2) 0.0034(18) 0.013(2) -0.0037(18)
C2 0.042(2) 0.027(2) 0.024(3) 0.0069(17) -0.003(2) 0.0044(18)
C3 0.031(2) 0.0210(19) 0.037(3) 0.0007(19) 0.006(2) -0.0001(16)
C11 0.0231(18) 0.033(2) 0.033(3) -0.0027(18) 0.009(2) 0.0033(16)
C12 0.035(2) 0.024(2) 0.039(3) -0.0042(18) 0.012(2) 0.0065(17)
C13 0.032(2) 0.0206(19) 0.034(3) 0.0006(17) 0.009(2) 0.0040(17)
C21 0.0194(18) 0.0217(18) 0.034(3) 0.0023(17) -0.0006(19) -0.0077(15)
C22 0.034(2) 0.022(2) 0.031(3) 0.0002(17) -0.002(2) -0.0085(17)
C23 0.0263(19) 0.0215(18) 0.026(2) 0.0029(17) 0.0032(19) -0.0012(15)
C30 0.0280(19) 0.0190(18) 0.034(3) 0.0003(16) 0.016(2) -0.0004(15)
F1 0.061(2) 0.072(3) 0.184(5) -0.038(3) 0.023(3) 0.015(2)
F2 0.157(4) 0.129(4) 0.092(3) -0.064(3) 0.097(3) -0.104(3)
F3 0.0566(19) 0.077(2) 0.052(2) -0.0138(17) 0.0207(17) -0.0302(17)
F4 0.0484(16) 0.0403(15) 0.0466(18) -0.0165(12) 0.0243(14) -0.0075(11)
B1 0.042(3) 0.047(3) 0.073(4) -0.034(3) 0.043(3) -0.026(3)

loop_
_atom_type_symbol
_atom_type_description
_atom_type_scat_dispersion_real
_atom_type_scat_dispersion_imag
_atom_type_scat_source
C C 0.0033 0.0016 'International Tables Vol C Tables 4.2.6.8 and 6.1.1.4'
H H 0.0000 0.0000 'International Tables Vol C Tables 4.2.6.8 and 6.1.1.4'
B B 0.0013 0.0007 'International Tables Vol C Tables 4.2.6.8 and 6.1.1.4'
N N 0.0061 0.0033 'International Tables Vol C Tables 4.2.6.8 and 6.1.1.4'
F F 0.0171 0.0103 'International Tables Vol C Tables 4.2.6.8 and 6.1.1.4'
Fe Fe 0.3463 0.8444 'International Tables Vol C Tables 4.2.6.8 and 6.1.1.4'

loop_
_geom_angle_atom_site_label_1
_geom_angle_atom_site_label_2
_geom_angle_atom_site_label_3
_geom_angle
_geom_angle_site_symmetry_1
_geom_angle_site_symmetry_3
_geom_angle_publ_flag
N1 Fe1 N1 180.00(12) 3_796 . ?
N1 Fe1 N21 93.17(13) 3_796 . ?
N1 Fe1 N21 86.83(13) . . ?
N1 Fe1 N21 86.83(13) 3_796 3_796 ?
N1 Fe1 N21 93.17(13) . 3_796 ?
N21 Fe1 N21 179.999(1) . 3_796 ?
N1 Fe1 N11 87.74(13) 3_796 3_796 ?
N1 Fe1 N11 92.26(13) . 3_796 ?
N21 Fe1 N11 92.22(12) . 3_796 ?
N21 Fe1 N11 87.78(12) 3_796 3_796 ?
N1 Fe1 N11 92.26(13) 3_796 . ?
N1 Fe1 N11 87.74(13) . . ?
N21 Fe1 N11 87.78(12) . . ?
N21 Fe1 N11 92.22(12) 3_796 . ?
N11 Fe1 N11 180.00(17) 3_796 . ?
C3 N1 N2 105.6(3) . . ?
C3 N1 Fe1 136.3(3) . . ?
N2 N1 Fe1 118.1(2) . . ?
N1 N2 C1 110.8(3) . . ?
N1 N2 C30 118.7(3) . . ?
C1 N2 C30 130.5(3) . . ?
C13 N11 N12 104.9(3) . . ?
C13 N11 Fe1 136.8(3) . . ?
N12 N11 Fe1 118.3(2) . . ?
C11 N12 N11 112.4(3) . . ?
C11 N12 C30 129.7(3) . . ?
N11 N12 C30 117.9(3) . . ?
C23 N21 N22 105.2(3) . . ?
C23 N21 Fe1 136.9(3) . . ?
N22 N21 Fe1 117.9(2) . . ?
C21 N22 N21 111.4(3) . . ?
C21 N22 C30 130.4(3) . . ?
N21 N22 C30 118.0(3) . . ?
C2 C1 N2 106.8(4) . . ?
C1 C2 C3 107.1(4) . . ?
N1 C3 C2 109.7(4) . . ?
N12 C11 C12 106.5(3) . . ?
C11 C12 C13 105.8(3) . . ?
N11 C13 C12 110.4(4) . . ?
N22 C21 C22 106.9(3) . . ?
C21 C22 C23 105.5(4) . . ?
N21 C23 C22 111.1(4) . . ?
N2 C30 N22 110.3(3) . . ?
N2 C30 N12 110.0(3) . . ?
N22 C30 N12 108.8(3) . . ?
F2 B1 F4 113.0(4) . . ?
F2 B1 F3 115.8(6) . . ?
F4 B1 F3 110.4(4) . . ?
F2 B1 F1 105.9(5) . . ?
F4 B1 F1 106.6(5) . . ?
F3 B1 F1 104.3(4) . . ?

loop_
_geom_bond_atom_site_label_1
_geom_bond_atom_site_label_2
_geom_bond_distance
_geom_bond_site_symmetry_2
_geom_bond_publ_flag
Fe1 N1 1.966(3) 3_796 ?
Fe1 N1 1.966(3) . ?
Fe1 N21 1.972(3) . ?
Fe1 N21 1.972(3) 3_796 ?
Fe1 N11 1.977(3) 3_796 ?
Fe1 N11 1.977(3) . ?
N1 C3 1.349(5) . ?
N1 N2 1.364(4) . ?
N2 C1 1.377(5) . ?
N2 C30 1.417(5) . ?
N11 C13 1.339(5) . ?
N11 N12 1.354(4) . ?
N12 C11 1.347(5) . ?
N12 C30 1.460(4) . ?
N21 C23 1.324(5) . ?
N21 N22 1.372(4) . ?
N22 C21 1.351(5) . ?
N22 C30 1.450(5) . ?
C1 C2 1.350(6) . ?
C2 C3 1.403(6) . ?
C11 C12 1.371(6) . ?
C12 C13 1.404(6) . ?
C21 C22 1.376(6) . ?
C22 C23 1.405(5) . ?
F1 B1 1.398(8) . ?
F2 B1 1.325(6) . ?
F3 B1 1.374(6) . ?
F4 B1 1.372(5) . ?
